data_7234832
loop_
_publ_author_name
'Pengtao Ma'
'Feng Hu'
'Rong Wan'
'Yu Huo'
'Dongdi Zhang'
'Jingyang Niu'
'Jingping Wang'

_publ_section_title
;
 Magnetic double-tartaric bridging mono-lanthanide substituted
 phosphotungstates with photochromic and switchable luminescence
 properties
;
_journal_name_full 'Journal of Materials Chemistry C'
_journal_page_first 5424
_journal_page_last 5433
_journal_paper_doi 10.1039/C6TC00960C
_journal_volume 4
_journal_year 2016
_chemical_formula_moiety 'C8 H4 Dy2 O90 P2 W22, 6(C4 H12 N), 10(O)'
_chemical_formula_sum 'C32 H86 Dy2 N6 O100 P2 W22'
_chemical_formula_weight 6586.70
_space_group_crystal_system orthorhombic
_space_group_IT_number 33
_space_group_name_Hall 'P 2c -2n'
_space_group_name_H-M_alt 'P n a 21'
_atom_sites_solution_hydrogens geom
_cell_angle_alpha 90
_cell_angle_beta 90
_cell_angle_gamma 90
_cell_formula_units_Z 4
_cell_length_a 22.277(5)
_cell_length_b 13.120(3)
_cell_length_c 52.440(12)
_cell_measurement_reflns_used 9979
_cell_measurement_temperature 296(2)
_cell_measurement_theta_max 25.50
_cell_measurement_theta_min 2.38
_cell_volume 15327(6)
_computing_cell_refinement 'Bruker SAINT'
_computing_data_collection 'Bruker APEX2'
_computing_data_reduction 'Bruker SAINT'
_computing_molecular_graphics 'Olex2 (Dolomanov et al., 2009)'
_computing_publication_material 'Olex2 (Dolomanov et al., 2009)'
_computing_structure_refinement 'SHELXL-2014/7 (Sheldrick, 2014)'
_computing_structure_solution 'ShelXS-1997 (Sheldrick, 2008)'
_diffrn_ambient_temperature 296.15
_diffrn_measured_fraction_theta_full 0.992
_diffrn_measured_fraction_theta_max 0.992
_diffrn_measurement_device_type 'Bruker APEX-II CCD'
_diffrn_measurement_method '\f and \w scans'
_diffrn_radiation_monochromator graphite
_diffrn_radiation_type MoK\a
_diffrn_radiation_wavelength 0.71073
_diffrn_reflns_av_R_equivalents 0.0773
_diffrn_reflns_av_unetI/netI 0.0899
_diffrn_reflns_Laue_measured_fraction_full 0.992
_diffrn_reflns_Laue_measured_fraction_max 0.992
_diffrn_reflns_limit_h_max 26
_diffrn_reflns_limit_h_min -23
_diffrn_reflns_limit_k_max 15
_diffrn_reflns_limit_k_min -15
_diffrn_reflns_limit_l_max 48
_diffrn_reflns_limit_l_min -62
_diffrn_reflns_number 69992
_diffrn_reflns_point_group_measured_fraction_full 0.993
_diffrn_reflns_point_group_measured_fraction_max 0.993
_diffrn_reflns_theta_full 25.099
_diffrn_reflns_theta_max 25.099
_diffrn_reflns_theta_min 1.600
_diffrn_standards_number 0
_exptl_absorpt_coefficient_mu 17.501
_exptl_absorpt_correction_T_max 0.7457
_exptl_absorpt_correction_T_min 0.2770
_exptl_absorpt_correction_type multi-scan
_exptl_absorpt_process_details
;
SADABS-2008/1 (Bruker,2008) was used for absorption correction.
wR2(int) was 0.1535 before and 0.0671 after correction.
The Ratio of minimum to maximum transmission is 0.3715.
The \l/2 correction factor is 0.0015.
;
_exptl_crystal_colour colorless
_exptl_crystal_density_diffrn 2.854
_exptl_crystal_density_meas .
_exptl_crystal_density_method 'not measured'
_exptl_crystal_description block
_exptl_crystal_F_000 11640
_exptl_crystal_size_max 0.46
_exptl_crystal_size_mid 0.4
_exptl_crystal_size_min 0.11
_refine_diff_density_max 1.937
_refine_diff_density_min -2.391
_refine_diff_density_rms 0.316
_refine_ls_abs_structure_details
;
 Refined as an inversion twin.
;
_refine_ls_abs_structure_Flack 0.55(3)
_refine_ls_extinction_coef .
_refine_ls_extinction_method none
_refine_ls_goodness_of_fit_ref 1.026
_refine_ls_hydrogen_treatment constr
_refine_ls_matrix_type full
_refine_ls_number_parameters 800
_refine_ls_number_reflns 22022
_refine_ls_number_restraints 127
_refine_ls_restrained_S_all 1.023
_refine_ls_R_factor_all 0.1056
_refine_ls_R_factor_gt 0.0625
_refine_ls_shift/su_max 0.001
_refine_ls_shift/su_mean 0.000
_refine_ls_structure_factor_coef Fsqd
_refine_ls_weighting_details 'w=1/[\s^2^(Fo^2^)+(0.0495P)^2^+454.1170P] where P=(Fo^2^+2Fc^2^)/3'
_refine_ls_weighting_scheme calc
_refine_ls_wR_factor_gt 0.1367
_refine_ls_wR_factor_ref 0.1602
_reflns_Friedel_coverage 0.977
_reflns_Friedel_fraction_full 0.993
_reflns_Friedel_fraction_max 0.993
_reflns_number_gt 14844
_reflns_number_total 22022
_reflns_threshold_expression 'I > 2\s(I)'
_cod_data_source_file J-Mater-Chem-C-2016-4-5424.cif
_cod_data_source_block 1Dy
_cod_database_code 7234832
_shelx_space_group_comment
;
The symmetry employed for this shelxl refinement is uniquely defined
by the following loop, which should always be used as a source of
symmetry information in preference to the above space-group names.
They are only intended as comments.
;
_shelx_estimated_absorpt_t_max 0.249
_shelx_estimated_absorpt_t_min 0.046
_olex2_refinement_description
;
1. Twinned data refinement
 Scales: 0.45(3) 0.55(3)
2. Fixed Uiso
 At 1.2 times of:
  All C(H) groups
 At 1.5 times of:
  All C(H,H,H) groups
3. Restrained distances
 N2-C14 = N2-C15 = N3-C17 = N3-C20
 1.47 with sigma of 0.01
 N1-C9 = N1-C10 = N1-C11 = N1-C12
 1.47 with sigma of 0.01
 N2-C13 = N2-C14 = N2-C15 = N2-C16
 1.47 with sigma of 0.01
 N3-C17 = N3-C18 = N3-C19 = N3-C20
 1.47 with sigma of 0.01
 N4-C21 = N4-C22 = N4-C23 = N4-C24
 1.47 with sigma of 0.01
 N5-C25 = N5-C26 = N5-C27 = N5-C28
 1.47 with sigma of 0.01
 N6-C29 = N6-C30 = N6-C31 = N6-C32
 1.47 with sigma of 0.01
 C4-O69 = C8-O90
 1.3 with sigma of 0.01
 C1-C2 \\sim C2-C3 \\sim C3-C4
 with sigma of 0.02
 C5-C6 \\sim C6-C7 \\sim C7-C8
 with sigma of 0.02
 C9-C10 \\sim C9-C11 \\sim C9-C12 \\sim C10-C11 \\sim C10-C12 \\sim C11-C12
 with sigma of 0.02
 C13-C14 \\sim C13-C15 \\sim C13-C16 \\sim C14-C15 \\sim C14-C16 \\sim C15-C16
 with sigma of 0.02
 C17-C18 \\sim C17-C19 \\sim C17-C20 \\sim C18-C19 \\sim C18-C20 \\sim C19-C20
 with sigma of 0.02
 C21-C22 \\sim C21-C23 \\sim C21-C24 \\sim C22-C23 \\sim C22-C24 \\sim C23-C24
 with sigma of 0.02
 C25-C26 \\sim C25-C27 \\sim C25-C28 \\sim C26-C27 \\sim C26-C28 \\sim C27-C28
 with sigma of 0.02
 C29-C30 \\sim C29-C31 \\sim C29-C32 \\sim C30-C31 \\sim C30-C32 \\sim C31-C32
 with sigma of 0.02
4. Others
 Fixed Sof: O8W(0.5) O9W(0.5) O10W(0.5) O11W(0.5) O12W(0.5) O13W(0.65)
 O14W(0.35) O15W(0.5)
 Fixed Uiso: C10(0.21638) C11(0.14017) C24(0.154) C31(0.14162)
5.a Ternary CH refined with riding coordinates:
 C2(H2), C3(H3), C6(H6), C7(H7)
5.b Me refined with riding coordinates:
 C9(H9A,H9B,H9C), C10(H10A,H10B,H10C), C11(H11A,H11B,H11C), C12(H12A,H12B,
 H12C), C13(H13A,H13B,H13C), C14(H14A,H14B,H14C), C15(H15A,H15B,H15C), C16(H16A,
 H16B,H16C), C17(H17A,H17B,H17C), C18(H18A,H18B,H18C), C19(H19A,H19B,H19C),
 C20(H20A,H20B,H20C), C21(H21A,H21B,H21C), C22(H22A,H22B,H22C), C23(H23A,H23B,
 H23C), C24(H24A,H24B,H24C), C25(H25A,H25B,H25C), C26(H26A,H26B,H26C), C27(H27A,
 H27B,H27C), C28(H28A,H28B,H28C), C29(H29A,H29B,H29C), C30(H30A,H30B,H30C),
 C31(H31A,H31B,H31C), C32(H32A,H32B,H32C)
;

loop_
_space_group_symop_operation_xyz
'x, y, z'
'-x, -y, z+1/2'
'x+1/2, -y+1/2, z'
'-x+1/2, y+1/2, z+1/2'

loop_
_atom_site_label
_atom_site_type_symbol
_atom_site_fract_x
_atom_site_fract_y
_atom_site_fract_z
_atom_site_U_iso_or_equiv
_atom_site_adp_type
_atom_site_occupancy
_atom_site_site_symmetry_order
_atom_site_calc_flag
_atom_site_refinement_flags_posn
_atom_site_refinement_flags_adp
_atom_site_refinement_flags_occupancy
_atom_site_disorder_assembly
_atom_site_disorder_group
W1 W 0.44509(9) 0.59560(14) 0.75921(4) 0.0425(5) Uani 1 1 d . . . . .
W2 W 0.32805(9) 0.26160(14) 0.75654(4) 0.0429(5) Uani 1 1 d . . . . .
W3 W 0.31540(9) 0.73527(14) 0.75740(4) 0.0439(5) Uani 1 1 d . . . . .
W4 W 0.44710(8) 0.59063(13) 0.68747(4) 0.0382(4) Uani 1 1 d . . . . .
W5 W 0.39480(8) 0.73797(13) 0.48017(4) 0.0389(5) Uani 1 1 d . . . . .
W6 W 0.27978(8) 0.41267(13) 0.48538(4) 0.0382(4) Uani 1 1 d . . . . .
W7 W 0.33238(8) 0.26402(13) 0.69015(4) 0.0391(5) Uani 1 1 d . . . . .
W8 W 0.28025(9) 0.40058(14) 0.41370(4) 0.0444(5) Uani 1 1 d . . . . .
W9 W 0.45288(7) 0.34935(12) 0.72554(4) 0.0398(4) Uani 1 1 d . . . . .
W10 W 0.18677(9) 0.41329(15) 0.75466(4) 0.0510(6) Uani 1 1 d . . . . .
W11 W 0.19353(8) 0.41192(14) 0.68824(4) 0.0458(5) Uani 1 1 d . . . . .
W12 W 0.40793(9) 0.27375(13) 0.48750(4) 0.0410(5) Uani 1 1 d . . . . .
W13 W 0.39774(9) 0.73414(14) 0.41369(4) 0.0446(5) Uani 1 1 d . . . . .
W14 W 0.53364(9) 0.59050(14) 0.48235(4) 0.0504(6) Uani 1 1 d . . . . .
W15 W 0.27353(8) 0.65006(12) 0.44581(4) 0.0382(4) Uani 1 1 d . . . . .
W16 W 0.54172(8) 0.36034(13) 0.45038(5) 0.0526(6) Uani 1 1 d . . . . .
W17 W 0.18439(8) 0.63884(12) 0.72176(5) 0.0478(5) Uani 1 1 d . . . . .
W18 W 0.41005(10) 0.26104(14) 0.41576(4) 0.0476(5) Uani 1 1 d . . . . .
W19 W 0.31888(8) 0.72928(13) 0.68568(4) 0.0398(5) Uani 1 1 d . . . . .
W20 W 0.53831(10) 0.58196(15) 0.41584(5) 0.0568(6) Uani 1 1 d . . . . .
W21 W 0.40512(11) 0.48283(15) 0.38100(4) 0.0559(6) Uani 1 1 d . . . . .
W22 W 0.31927(10) 0.50998(15) 0.79068(4) 0.0527(6) Uani 1 1 d . . . . .
Dy1 Dy 0.32579(11) 0.49686(17) 0.64114(5) 0.0508(6) Uani 1 1 d . . . . .
Dy2 Dy 0.40249(11) 0.50971(17) 0.53047(5) 0.0501(6) Uani 1 1 d . . . . .
P1 P 0.3219(3) 0.5023(5) 0.7224(2) 0.018(2) Uani 1 1 d . . . . .
P2 P 0.4047(4) 0.4960(7) 0.4491(3) 0.025(2) Uani 1 1 d . . . . .
C1 C 0.266(2) 0.648(4) 0.5998(10) 0.054(12) Uiso 1 1 d D . . . .
C2 C 0.331(2) 0.675(5) 0.5948(11) 0.09(2) Uiso 1 1 d D . . . .
H2 H 0.3388 0.7391 0.6037 0.111 Uiso 1 1 calc R . . . .
C3 C 0.337(2) 0.696(4) 0.5666(9) 0.057(13) Uiso 1 1 d D . . . .
H3 H 0.3144 0.7551 0.5608 0.068 Uiso 1 1 calc R . . . .
C4 C 0.404(2) 0.707(4) 0.5630(13) 0.09(2) Uiso 1 1 d D . . . .
C5 C 0.318(2) 0.298(5) 0.6086(12) 0.080(18) Uiso 1 1 d D . . . .
C6 C 0.386(2) 0.310(4) 0.6047(10) 0.071(16) Uiso 1 1 d D . . . .
H6 H 0.4073 0.2500 0.6111 0.085 Uiso 1 1 calc R . . . .
C7 C 0.398(2) 0.326(4) 0.5760(10) 0.078(17) Uiso 1 1 d D . . . .
H7 H 0.3894 0.2639 0.5662 0.094 Uiso 1 1 calc R . . . .
C8 C 0.4634(19) 0.362(4) 0.5710(10) 0.062(14) Uiso 1 1 d D . . . .
C9 C 0.0039(19) 0.475(4) 0.4464(14) 0.17(4) Uiso 1 1 d D . . . .
H9A H -0.0288 0.5176 0.4515 0.252 Uiso 1 1 calc R . . . .
H9B H -0.0001 0.4587 0.4286 0.252 Uiso 1 1 calc R . . . .
H9C H 0.0032 0.4128 0.4561 0.252 Uiso 1 1 calc R . . . .
C10 C 0.067(3) 0.553(5) 0.4779(8) 0.216 Uiso 1 1 d D . . . .
H10A H 0.0340 0.5954 0.4830 0.325 Uiso 1 1 calc R . . . .
H10B H 0.0663 0.4909 0.4877 0.325 Uiso 1 1 calc R . . . .
H10C H 0.1040 0.5878 0.4808 0.325 Uiso 1 1 calc R . . . .
C11 C 0.061(3) 0.623(3) 0.4358(11) 0.140 Uiso 1 1 d D . . . .
H11A H 0.0285 0.6653 0.4410 0.210 Uiso 1 1 calc R . . . .
H11B H 0.0986 0.6584 0.4386 0.210 Uiso 1 1 calc R . . . .
H11C H 0.0575 0.6073 0.4180 0.210 Uiso 1 1 calc R . . . .
C12 C 0.111(2) 0.463(4) 0.4428(13) 0.15(3) Uiso 1 1 d D . . . .
H12A H 0.1073 0.4467 0.4250 0.225 Uiso 1 1 calc R . . . .
H12B H 0.1484 0.4979 0.4456 0.225 Uiso 1 1 calc R . . . .
H12C H 0.1106 0.4009 0.4526 0.225 Uiso 1 1 calc R . . . .
C13 C -0.435(2) 0.352(4) 0.3471(10) 0.17(4) Uiso 1 1 d D . . . .
H13A H -0.4155 0.3995 0.3358 0.259 Uiso 1 1 calc R . . . .
H13B H -0.4591 0.3059 0.3374 0.259 Uiso 1 1 calc R . . . .
H13C H -0.4594 0.3887 0.3590 0.259 Uiso 1 1 calc R . . . .
C14 C -0.351(2) 0.366(3) 0.3757(9) 0.12(3) Uiso 1 1 d D . . . .
H14A H -0.3322 0.4129 0.3642 0.186 Uiso 1 1 calc R . . . .
H14B H -0.3756 0.4025 0.3876 0.186 Uiso 1 1 calc R . . . .
H14C H -0.3208 0.3283 0.3848 0.186 Uiso 1 1 calc R . . . .
C15 C -0.3508(19) 0.239(3) 0.3428(8) 0.091(19) Uiso 1 1 d D . . . .
H15A H -0.3319 0.2870 0.3315 0.136 Uiso 1 1 calc R . . . .
H15B H -0.3206 0.2017 0.3519 0.136 Uiso 1 1 calc R . . . .
H15C H -0.3751 0.1929 0.3331 0.136 Uiso 1 1 calc R . . . .
C16 C -0.418(2) 0.222(3) 0.3784(9) 0.12(3) Uiso 1 1 d D . . . .
H16A H -0.3878 0.1845 0.3875 0.186 Uiso 1 1 calc R . . . .
H16B H -0.4426 0.2586 0.3903 0.186 Uiso 1 1 calc R . . . .
H16C H -0.4423 0.1758 0.3688 0.186 Uiso 1 1 calc R . . . .
C17 C -0.822(3) 0.099(5) -0.2578(12) 0.43(13) Uiso 1 1 d D . . . .
H17A H -0.7876 0.1402 -0.2623 0.644 Uiso 1 1 calc R . . . .
H17B H -0.8549 0.1422 -0.2536 0.644 Uiso 1 1 calc R . . . .
H17C H -0.8115 0.0577 -0.2433 0.644 Uiso 1 1 calc R . . . .
C18 C -0.7867(17) -0.033(3) -0.2859(11) 0.10(2) Uiso 1 1 d D . . . .
H18A H -0.7529 0.0089 -0.2905 0.144 Uiso 1 1 calc R . . . .
H18B H -0.7764 -0.0744 -0.2716 0.144 Uiso 1 1 calc R . . . .
H18C H -0.7974 -0.0755 -0.3001 0.144 Uiso 1 1 calc R . . . .
C19 C -0.8895(18) -0.030(4) -0.2723(13) 0.11(2) Uiso 1 1 d D . . . .
H19A H -0.9227 0.0133 -0.2680 0.170 Uiso 1 1 calc R . . . .
H19B H -0.9003 -0.0728 -0.2864 0.170 Uiso 1 1 calc R . . . .
H19C H -0.8793 -0.0717 -0.2579 0.170 Uiso 1 1 calc R . . . .
C20 C -0.853(3) 0.097(5) -0.3013(12) 0.22(5) Uiso 1 1 d D . . . .
H20A H -0.8192 0.1383 -0.3059 0.325 Uiso 1 1 calc R . . . .
H20B H -0.8641 0.0547 -0.3155 0.325 Uiso 1 1 calc R . . . .
H20C H -0.8864 0.1405 -0.2970 0.325 Uiso 1 1 calc R . . . .
C21 C 0.3150(18) 1.006(4) 0.4421(13) 0.17(4) Uiso 1 1 d D . . . .
H21A H 0.3148 1.0098 0.4238 0.249 Uiso 1 1 calc R . . . .
H21B H 0.3418 1.0562 0.4489 0.249 Uiso 1 1 calc R . . . .
H21C H 0.3284 0.9391 0.4472 0.249 Uiso 1 1 calc R . . . .
C22 C 0.214(2) 0.945(3) 0.4413(12) 0.18(4) Uiso 1 1 d D . . . .
H22A H 0.2141 0.9494 0.4231 0.269 Uiso 1 1 calc R . . . .
H22B H 0.2281 0.8789 0.4465 0.269 Uiso 1 1 calc R . . . .
H22C H 0.1742 0.9556 0.4476 0.269 Uiso 1 1 calc R . . . .
C23 C 0.234(2) 1.125(3) 0.4439(11) 0.11(2) Uiso 1 1 d D . . . .
H23A H 0.2335 1.1289 0.4257 0.162 Uiso 1 1 calc R . . . .
H23B H 0.1937 1.1362 0.4503 0.162 Uiso 1 1 calc R . . . .
H23C H 0.2602 1.1756 0.4507 0.162 Uiso 1 1 calc R . . . .
C24 C 0.254(3) 1.017(4) 0.4797(7) 0.154 Uiso 1 1 d D . . . .
H24A H 0.2678 0.9507 0.4848 0.231 Uiso 1 1 calc R . . . .
H24B H 0.2809 1.0679 0.4865 0.231 Uiso 1 1 calc R . . . .
H24C H 0.2145 1.0285 0.4860 0.231 Uiso 1 1 calc R . . . .
C25 C 0.511(2) 1.040(4) 0.7085(12) 0.20(4) Uiso 1 1 d D . . . .
H25A H 0.5006 1.1099 0.7109 0.298 Uiso 1 1 calc R . . . .
H25B H 0.5520 1.0290 0.7134 0.298 Uiso 1 1 calc R . . . .
H25C H 0.5059 1.0216 0.6909 0.298 Uiso 1 1 calc R . . . .
C26 C 0.4873(18) 0.868(2) 0.7208(10) 0.065(14) Uiso 1 1 d D . . . .
H26A H 0.4616 0.8261 0.7312 0.097 Uiso 1 1 calc R . . . .
H26B H 0.4822 0.8494 0.7032 0.097 Uiso 1 1 calc R . . . .
H26C H 0.5284 0.8568 0.7257 0.097 Uiso 1 1 calc R . . . .
C27 C 0.4087(16) 0.992(3) 0.7171(13) 0.12(2) Uiso 1 1 d D . . . .
H27A H 0.3987 1.0625 0.7195 0.175 Uiso 1 1 calc R . . . .
H27B H 0.4031 0.9736 0.6996 0.175 Uiso 1 1 calc R . . . .
H27C H 0.3833 0.9506 0.7277 0.175 Uiso 1 1 calc R . . . .
C28 C 0.480(3) 1.003(4) 0.7513(8) 0.19(4) Uiso 1 1 d D . . . .
H28A H 0.4700 1.0738 0.7537 0.285 Uiso 1 1 calc R . . . .
H28B H 0.4546 0.9617 0.7618 0.285 Uiso 1 1 calc R . . . .
H28C H 0.5212 0.9925 0.7561 0.285 Uiso 1 1 calc R . . . .
C29 C -0.057(2) 0.747(4) 0.3346(10) 0.14(3) Uiso 1 1 d D . . . .
H29A H -0.0884 0.7064 0.3272 0.209 Uiso 1 1 calc R . . . .
H29B H -0.0350 0.7062 0.3467 0.209 Uiso 1 1 calc R . . . .
H29C H -0.0741 0.8045 0.3432 0.209 Uiso 1 1 calc R . . . .
C30 C 0.010(2) 0.694(3) 0.3012(10) 0.12(3) Uiso 1 1 d D . . . .
H30A H 0.0364 0.7176 0.2880 0.186 Uiso 1 1 calc R . . . .
H30B H 0.0319 0.6531 0.3131 0.186 Uiso 1 1 calc R . . . .
H30C H -0.0217 0.6540 0.2937 0.186 Uiso 1 1 calc R . . . .
C31 C 0.032(2) 0.844(4) 0.3257(11) 0.142 Uiso 1 1 d D . . . .
H31A H 0.0584 0.8666 0.3124 0.212 Uiso 1 1 calc R . . . .
H31B H 0.0149 0.9016 0.3342 0.212 Uiso 1 1 calc R . . . .
H31C H 0.0540 0.8033 0.3377 0.212 Uiso 1 1 calc R . . . .
C32 C -0.050(3) 0.845(4) 0.2962(11) 0.20(4) Uiso 1 1 d D . . . .
H32A H -0.0239 0.8678 0.2830 0.300 Uiso 1 1 calc R . . . .
H32B H -0.0819 0.8044 0.2889 0.300 Uiso 1 1 calc R . . . .
H32C H -0.0673 0.9021 0.3049 0.300 Uiso 1 1 calc R . . . .
O1 O 0.298(2) 0.208(3) 0.6008(9) 0.110(15) Uiso 1 1 d . . . . .
O2 O 0.3794(10) 0.6048(16) 0.4482(5) 0.028(5) Uiso 1 1 d . . . . .
O3 O 0.4576(12) 0.4562(19) 0.7506(5) 0.037(7) Uiso 1 1 d . . . . .
O4 O 0.3465(12) 0.563(2) 0.7000(5) 0.040(7) Uiso 1 1 d . . . . .
O5 O 0.3472(10) 0.3922(17) 0.7228(6) 0.033(6) Uiso 1 1 d . . . . .
O6 O 0.3202(10) 0.2781(17) 0.4886(5) 0.029(6) Uiso 1 1 d . . . . .
O7 O 0.2531(11) 0.4977(17) 0.7219(6) 0.039(6) Uiso 1 1 d . . . . .
O8 O 0.2660(11) 0.5478(18) 0.4725(5) 0.029(6) Uiso 1 1 d . . . . .
O9 O 0.3822(11) 0.4426(19) 0.4734(5) 0.035(7) Uiso 1 1 d . . . . .
O10 O 0.4596(13) 0.452(2) 0.7011(6) 0.045(8) Uiso 1 1 d . . . . .
O11 O 0.2479(13) 0.310(2) 0.7550(6) 0.047(8) Uiso 1 1 d . . . . .
O12 O 0.3239(14) 0.278(2) 0.4076(6) 0.055(9) Uiso 1 1 d . . . . .
O13 O 0.4014(15) 0.851(2) 0.4966(7) 0.060(9) Uiso 1 1 d . . . . .
O14 O 0.2711(11) 0.3763(17) 0.4481(6) 0.034(6) Uiso 1 1 d . . . . .
O15 O 0.3095(13) 0.463(2) 0.5147(6) 0.044(7) Uiso 1 1 d . . . . .
O16 O 0.4767(13) 0.697(2) 0.4767(6) 0.046(7) Uiso 1 1 d . . . . .
O17 O 0.3992(14) 0.723(2) 0.7645(6) 0.053(8) Uiso 1 1 d . . . . .
O18 O 0.3116(14) 0.728(2) 0.4193(6) 0.056(9) Uiso 1 1 d . . . . .
O19 O 0.3947(11) 0.2428(18) 0.4501(6) 0.043(7) Uiso 1 1 d . . . . .
O20 O 0.3201(11) 0.2004(18) 0.7242(6) 0.042(7) Uiso 1 1 d . . . . .
O21 O 0.1588(12) 0.3716(19) 0.7226(6) 0.048(7) Uiso 1 1 d . . . . .
O22 O 0.4726(10) 0.5032(16) 0.4493(5) 0.032(6) Uiso 1 1 d . . . . .
O23 O 0.4187(15) 0.547(2) 0.6587(7) 0.062(9) Uiso 1 1 d . . . . .
O24 O 0.3406(12) 0.558(2) 0.7470(6) 0.039(7) Uiso 1 1 d . . . . .
O25 O 0.3843(12) 0.4387(19) 0.4245(5) 0.035(7) Uiso 1 1 d . . . . .
O26 O 0.4039(14) 0.715(2) 0.6851(7) 0.056(9) Uiso 1 1 d . . . . .
O27 O 0.2676(13) 0.548(2) 0.4211(6) 0.043(7) Uiso 1 1 d . . . . .
O28 O 0.3120(14) 0.854(2) 0.6763(7) 0.054(9) Uiso 1 1 d . . . . .
O29 O 0.3494(14) 0.362(2) 0.6681(6) 0.052(8) Uiso 1 1 d . . . . .
O30 O 0.4877(13) 0.306(2) 0.4748(6) 0.051(8) Uiso 1 1 d . . . . .
O31 O 0.3329(15) 0.157(2) 0.6717(7) 0.063(10) Uiso 1 1 d . . . . .
O32 O 0.3105(12) 0.739(2) 0.4703(6) 0.043(7) Uiso 1 1 d . . . . .
O33 O 0.4067(10) 0.8006(17) 0.4435(5) 0.033(6) Uiso 1 1 d . . . . .
O34 O 0.3394(13) 0.374(2) 0.7797(6) 0.045(8) Uiso 1 1 d . . . . .
O35 O 0.3318(9) 0.7594(16) 0.7233(5) 0.030(5) Uiso 1 1 d . . . . .
O36 O 0.3106(13) 0.667(2) 0.6567(6) 0.044(7) Uiso 1 1 d . . . . .
O37 O 0.4190(12) 0.2614(19) 0.7011(5) 0.040(7) Uiso 1 1 d . . . . .
O38 O 0.5223(12) 0.2996(19) 0.7266(6) 0.046(7) Uiso 1 1 d . . . . .
O39 O 0.2401(13) 0.693(2) 0.6971(6) 0.048(8) Uiso 1 1 d . . . . .
O40 O 0.4184(15) 0.342(2) 0.5153(7) 0.057(9) Uiso 1 1 d . . . . .
O41 O 0.2097(14) 0.373(2) 0.4927(6) 0.058(9) Uiso 1 1 d . . . . .
O42 O 0.4899(14) 0.534(2) 0.5057(6) 0.052(8) Uiso 1 1 d . . . . .
O43 O 0.3810(13) 0.641(2) 0.5031(6) 0.046(8) Uiso 1 1 d . . . . .
O44 O 0.2478(13) 0.305(2) 0.6929(6) 0.047(8) Uiso 1 1 d . . . . .
O45 O 0.5135(15) 0.627(2) 0.7710(7) 0.061(9) Uiso 1 1 d . . . . .
O46 O 0.2402(12) 0.4718(19) 0.6655(6) 0.041(7) Uiso 1 1 d . . . . .
O47 O 0.4118(13) 0.269(2) 0.7509(6) 0.045(8) Uiso 1 1 d . . . . .
O48 O 0.4525(11) 0.6261(18) 0.7261(6) 0.040(7) Uiso 1 1 d . . . . .
O49 O 0.2046(13) 0.701(2) 0.4451(7) 0.058(8) Uiso 1 1 d . . . . .
O50 O 0.3996(17) 0.831(3) 0.3910(7) 0.078(11) Uiso 1 1 d . . . . .
O51 O 0.2362(13) 0.694(2) 0.7474(6) 0.045(7) Uiso 1 1 d . . . . .
O52 O 0.4794(12) 0.6857(19) 0.4149(6) 0.041(7) Uiso 1 1 d . . . . .
O53 O 0.5181(14) 0.629(2) 0.6795(6) 0.058(9) Uiso 1 1 d . . . . .
O54 O 0.4897(14) 0.303(2) 0.4250(6) 0.056(9) Uiso 1 1 d . . . . .
O55 O 0.3842(14) 0.617(2) 0.3916(6) 0.052(8) Uiso 1 1 d . . . . .
O56 O 0.3234(15) 0.444(2) 0.3829(7) 0.064(10) Uiso 1 1 d . . . . .
O57 O 0.4237(15) 0.141(2) 0.4052(7) 0.063(9) Uiso 1 1 d . . . . .
O58 O 0.3204(13) 0.156(2) 0.7770(6) 0.048(8) Uiso 1 1 d . . . . .
O59 O 0.3030(14) 0.653(2) 0.7884(6) 0.053(8) Uiso 1 1 d . . . . .
O60 O 0.2415(14) 0.481(2) 0.7779(6) 0.057(9) Uiso 1 1 d . . . . .
O61 O 0.1552(13) 0.544(2) 0.6983(6) 0.045(8) Uiso 1 1 d . . . . .
O62 O 0.4019(12) 0.542(2) 0.7886(5) 0.040(7) Uiso 1 1 d . . . . .
O63 O 0.4188(16) 0.151(2) 0.4963(7) 0.064(10) Uiso 1 1 d . . . . .
O64 O 0.2119(15) 0.364(3) 0.3996(7) 0.065(10) Uiso 1 1 d . . . . .
O65 O 0.1259(13) 0.727(2) 0.7210(7) 0.057(8) Uiso 1 1 d . . . . .
O66 O 0.5894(16) 0.627(3) 0.3938(7) 0.069(10) Uiso 1 1 d . . . . .
O67 O 0.4202(16) 0.344(3) 0.3837(7) 0.068(10) Uiso 1 1 d . . . . .
O68 O 0.4831(15) 0.511(2) 0.3938(7) 0.060(9) Uiso 1 1 d . . . . .
O69 O 0.423(2) 0.794(4) 0.5720(10) 0.126(17) Uiso 1 1 d D . . . .
O70 O 0.3034(15) 0.858(2) 0.7696(7) 0.062(9) Uiso 1 1 d . . . . .
O71 O 0.1324(16) 0.366(3) 0.7736(7) 0.069(10) Uiso 1 1 d . . . . .
O72 O 0.5639(13) 0.625(2) 0.4468(7) 0.054(8) Uiso 1 1 d . . . . .
O73 O 0.5716(14) 0.449(2) 0.4236(6) 0.056(9) Uiso 1 1 d . . . . .
O74 O 0.3261(13) 0.611(2) 0.5529(6) 0.048(8) Uiso 1 1 d . . . . .
O75 O 0.1384(13) 0.356(2) 0.6697(6) 0.051(8) Uiso 1 1 d . . . . .
O76 O 0.227(2) 0.710(3) 0.5919(10) 0.114(15) Uiso 1 1 d . . . . .
O77 O 0.5962(16) 0.278(3) 0.4507(8) 0.084(11) Uiso 1 1 d . . . . .
O78 O 0.5881(17) 0.649(3) 0.4983(8) 0.079(11) Uiso 1 1 d . . . . .
O79 O 0.3085(19) 0.496(3) 0.8219(9) 0.095(14) Uiso 1 1 d . . . . .
O80 O 0.5726(13) 0.460(2) 0.4741(6) 0.048(8) Uiso 1 1 d . . . . .
O81 O 0.4034(14) 0.400(2) 0.6181(7) 0.058(9) Uiso 1 1 d . . . . .
O82 O 0.1550(14) 0.547(2) 0.7474(6) 0.052(8) Uiso 1 1 d . . . . .
O83 O 0.2871(17) 0.354(3) 0.6183(7) 0.073(10) Uiso 1 1 d . . . . .
O84 O 0.4155(17) 0.499(3) 0.3486(8) 0.080(12) Uiso 1 1 d . . . . .
O85 O 0.2534(16) 0.570(3) 0.6115(7) 0.072(10) Uiso 1 1 d . . . . .
O86 O 0.4754(17) 0.436(3) 0.5592(8) 0.083(12) Uiso 1 1 d . . . . .
O87 O 0.4407(16) 0.646(3) 0.5532(7) 0.070(10) Uiso 1 1 d . . . . .
O88 O 0.3637(17) 0.413(3) 0.5663(8) 0.080(11) Uiso 1 1 d . . . . .
O89 O 0.3701(15) 0.600(2) 0.6053(7) 0.061(9) Uiso 1 1 d . . . . .
O90 O 0.508(2) 0.305(3) 0.5782(9) 0.110(15) Uiso 1 1 d D . . . .
N1 N 0.0610(14) 0.528(2) 0.4507(7) 0.067(11) Uiso 1 1 d D . . . .
N2 N -0.3888(12) 0.295(2) 0.3611(6) 0.057(10) Uiso 1 1 d D . . . .
N3 N -0.8377(14) 0.033(2) -0.2793(7) 0.061(10) Uiso 1 1 d D . . . .
N4 N 0.2541(13) 1.023(2) 0.4518(6) 0.058(10) Uiso 1 1 d D . . . .
N5 N 0.4718(14) 0.975(2) 0.7243(7) 0.081(13) Uiso 1 1 d D . . . .
N6 N -0.0163(15) 0.782(2) 0.3145(6) 0.086(14) Uiso 1 1 d D . . . .
O1W O -0.259(3) 0.095(4) -0.4385(12) 0.16(2) Uiso 1 1 d . . . . .
O2W O -0.017(3) 0.875(5) -0.3848(14) 0.18(3) Uiso 1 1 d . . . . .
O3W O 0.0524(15) 0.149(2) 0.5240(7) 0.066(10) Uiso 1 1 d . . . . .
O4W O 0.245(3) 0.680(4) 0.5208(12) 0.16(2) Uiso 1 1 d . . . . .
O6W O -0.011(2) 0.153(3) -0.3493(9) 0.110(15) Uiso 1 1 d . . . . .
O7W O 0.1710(18) 0.656(3) 0.6489(8) 0.086(12) Uiso 1 1 d . . . . .
O8W O 0.562(3) 0.595(5) 0.5648(14) 0.07(2) Uiso 0.5 1 d . . P . .
O9W O -0.974(3) 0.359(5) -0.3575(14) 0.08(2) Uiso 0.5 1 d . . P . .
O10W O -0.151(4) 0.502(5) -0.1900(16) 0.09(2) Uiso 0.5 1 d . . P . .
O11W O 0.279(3) 1.174(4) 0.5298(13) 0.064(17) Uiso 0.5 1 d . . P . .
O12W O -0.038(3) 0.505(5) 0.3706(15) 0.08(2) Uiso 0.5 1 d . . P . .
O13W O 0.410(3) 1.001(4) 0.5341(12) 0.079(16) Uiso 0.65 1 d . . P A 1
O14W O 0.341(5) 0.989(8) 0.536(3) 0.10(4) Uiso 0.35 1 d . . P B 2
O15W O 0.368(4) 1.011(5) 0.5861(15) 0.072(18) Uiso 0.5 1 d . . P . .

loop_
_atom_site_aniso_label
_atom_site_aniso_U_11
_atom_site_aniso_U_22
_atom_site_aniso_U_33
_atom_site_aniso_U_23
_atom_site_aniso_U_13
_atom_site_aniso_U_12
W1 0.0492(12) 0.0410(10) 0.0374(13) -0.0026(9) -0.0132(9) -0.0100(8)
W2 0.0527(13) 0.0334(9) 0.0425(13) 0.0087(9) -0.0012(9) -0.0060(9)
W3 0.0557(13) 0.0351(10) 0.0409(13) -0.0121(9) 0.0049(9) -0.0044(9)
W4 0.0369(10) 0.0403(10) 0.0374(12) 0.0052(9) 0.0041(8) -0.0046(8)
W5 0.0432(12) 0.0331(9) 0.0404(12) -0.0088(9) -0.0006(8) -0.0003(8)
W6 0.0393(11) 0.0397(10) 0.0356(12) 0.0037(9) 0.0068(8) -0.0048(8)
W7 0.0437(12) 0.0330(9) 0.0407(12) -0.0068(9) -0.0042(8) 0.0011(8)
W8 0.0579(13) 0.0393(10) 0.0361(12) -0.0048(9) -0.0105(9) -0.0082(9)
W9 0.0348(9) 0.0343(8) 0.0503(13) 0.0037(10) -0.0067(9) 0.0011(7)
W10 0.0443(12) 0.0429(11) 0.0659(16) -0.0015(10) 0.0196(10) -0.0090(9)
W11 0.0364(11) 0.0418(10) 0.0590(14) -0.0063(10) -0.0113(9) -0.0035(8)
W12 0.0499(12) 0.0342(9) 0.0389(12) 0.0066(9) -0.0001(9) -0.0006(8)
W13 0.0601(14) 0.0330(9) 0.0407(13) 0.0049(9) 0.0082(9) -0.0030(9)
W14 0.0362(11) 0.0426(10) 0.0723(16) -0.0051(11) -0.0071(10) -0.0022(8)
W15 0.0386(9) 0.0332(8) 0.0430(12) 0.0007(9) -0.0039(9) 0.0004(7)
W16 0.0386(10) 0.0380(9) 0.0812(17) -0.0037(11) 0.0130(11) 0.0037(8)
W17 0.0338(9) 0.0361(8) 0.0736(15) -0.0026(11) 0.0048(10) 0.0010(7)
W18 0.0664(14) 0.0334(9) 0.0430(13) -0.0093(10) 0.0113(10) -0.0036(9)
W19 0.0436(11) 0.0340(9) 0.0419(13) 0.0064(9) -0.0035(9) -0.0008(8)
W20 0.0525(13) 0.0412(11) 0.0768(17) -0.0003(11) 0.0314(11) -0.0049(9)
W21 0.0930(18) 0.0453(11) 0.0296(13) -0.0033(9) 0.0155(10) -0.0054(11)
W22 0.0814(17) 0.0527(12) 0.0239(12) -0.0018(9) 0.0046(9) -0.0101(11)
Dy1 0.0664(17) 0.0562(15) 0.0297(15) -0.0025(11) -0.0059(11) 0.0023(12)
Dy2 0.0655(17) 0.0542(14) 0.0306(15) -0.0032(11) -0.0069(11) 0.0056(12)
P1 0.018(4) 0.014(4) 0.021(6) 0.000(4) 0.003(4) -0.004(3)
P2 0.022(5) 0.022(4) 0.031(7) 0.000(5) 0.007(4) 0.001(4)

loop_
_atom_type_symbol
_atom_type_description
_atom_type_scat_dispersion_real
_atom_type_scat_dispersion_imag
_atom_type_scat_source
C C 0.0033 0.0016 'International Tables Vol C Tables 4.2.6.8 and 6.1.1.4'
H H 0.0000 0.0000 'International Tables Vol C Tables 4.2.6.8 and 6.1.1.4'
N N 0.0061 0.0033 'International Tables Vol C Tables 4.2.6.8 and 6.1.1.4'
O O 0.0106 0.0060 'International Tables Vol C Tables 4.2.6.8 and 6.1.1.4'
P P 0.1023 0.0942 'International Tables Vol C Tables 4.2.6.8 and 6.1.1.4'
W W -0.8490 6.8722 'International Tables Vol C Tables 4.2.6.8 and 6.1.1.4'
Dy Dy -0.1892 4.4098 'International Tables Vol C Tables 4.2.6.8 and 6.1.1.4'

loop_
_geom_angle_atom_site_label_1
_geom_angle_atom_site_label_2
_geom_angle_atom_site_label_3
_geom_angle
_geom_angle_site_symmetry_1
_geom_angle_site_symmetry_3
O3 W1 O17 157.0(12) . .
O3 W1 O24 83.3(10) . .
O3 W1 O62 85.1(11) . .
O17 W1 O24 73.7(11) . .
O45 W1 O3 100.8(14) . .
O45 W1 O17 102.0(14) . .
O45 W1 O24 173.1(14) . .
O45 W1 O48 102.5(14) . .
O45 W1 O62 104.1(14) . .
O48 W1 O3 88.4(12) . .
O48 W1 O17 89.7(13) . .
O48 W1 O24 83.1(11) . .
O48 W1 O62 153.4(12) . .
O62 W1 O17 86.4(12) . .
O62 W1 O24 70.5(10) . .
O11 W2 O5 84.3(10) . .
O11 W2 O34 84.0(12) . .
O20 W2 O5 70.9(10) . .
O20 W2 O11 90.8(12) . .
O20 W2 O34 154.8(12) . .
O20 W2 O47 88.4(12) . .
O34 W2 O5 84.1(11) . .
O47 W2 O5 71.8(10) . .
O47 W2 O11 155.0(12) . .
O47 W2 O34 86.1(12) . .
O58 W2 O5 171.0(11) . .
O58 W2 O11 101.3(13) . .
O58 W2 O20 101.8(12) . .
O58 W2 O34 103.4(13) . .
O58 W2 O47 103.3(13) . .
O17 W3 O24 75.0(11) . .
O17 W3 O51 158.0(12) . .
O17 W3 O59 86.0(13) . .
O35 W3 O17 90.5(12) . .
O35 W3 O24 84.4(9) . .
O35 W3 O51 88.1(11) . .
O35 W3 O59 156.5(11) . .
O51 W3 O24 83.0(10) . .
O51 W3 O59 86.6(13) . .
O59 W3 O24 72.2(11) . .
O70 W3 O17 98.9(14) . .
O70 W3 O24 170.6(13) . .
O70 W3 O35 102.9(13) . .
O70 W3 O51 102.8(14) . .
O70 W3 O59 100.6(15) . .
O10 W4 O4 83.9(11) . .
O10 W4 O48 81.1(11) . .
O23 W4 O4 81.1(13) . .
O23 W4 O10 93.7(14) . .
O23 W4 O26 92.3(15) . .
O23 W4 O48 160.3(13) . .
O26 W4 O4 70.6(11) . .
O26 W4 O10 152.5(13) . .
O26 W4 O48 84.4(12) . .
O48 W4 O4 79.5(10) . .
O53 W4 O4 171.7(13) . .
O53 W4 O10 103.1(14) . .
O53 W4 O23 102.8(16) . .
O53 W4 O26 101.7(14) . .
O53 W4 O48 96.9(13) . .
O13 W5 O2 166.1(13) . .
O13 W5 O16 102.1(14) . .
O13 W5 O32 102.1(14) . .
O13 W5 O33 96.3(13) . .
O13 W5 O43 107.2(15) . .
O16 W5 O2 82.4(10) . .
O16 W5 O32 153.7(12) . .
O16 W5 O33 84.4(11) . .
O32 W5 O2 71.8(10) . .
O32 W5 O33 83.0(11) . .
O33 W5 O2 70.8(9) . .
O43 W5 O2 85.7(11) . .
O43 W5 O16 91.5(13) . .
O43 W5 O32 90.9(12) . .
O43 W5 O33 156.5(12) . .
O6 W6 O9 74.8(9) . .
O6 W6 O14 85.2(10) . .
O8 W6 O6 157.1(11) . .
O8 W6 O9 84.7(10) . .
O8 W6 O14 82.1(10) . .
O14 W6 O9 82.8(10) . .
O15 W6 O6 94.9(11) . .
O15 W6 O8 91.3(12) . .
O15 W6 O9 79.3(11) . .
O15 W6 O14 161.5(12) . .
O41 W6 O6 97.3(12) . .
O41 W6 O8 102.5(13) . .
O41 W6 O9 171.4(12) . .
O41 W6 O14 93.3(13) . .
O41 W6 O15 105.0(15) . .
O20 W7 O5 71.0(10) . .
O20 W7 O37 82.5(11) . .
O29 W7 O5 86.0(12) . .
O29 W7 O20 157.0(13) . .
O29 W7 O37 89.6(13) . .
O29 W7 O44 93.2(13) . .
O31 W7 O5 166.3(13) . .
O31 W7 O20 99.5(14) . .
O31 W7 O29 102.9(16) . .
O31 W7 O37 98.1(14) . .
O31 W7 O44 105.9(14) . .
O37 W7 O5 71.3(9) . .
O44 W7 O5 83.6(10) . .
O44 W7 O20 85.2(11) . .
O44 W7 O37 154.5(12) . .
O12 W8 O25 74.1(11) . .
O12 W8 O27 157.4(12) . .
O12 W8 O56 81.7(14) . .
O14 W8 O12 94.3(12) . .
O14 W8 O25 85.1(10) . .
O14 W8 O27 87.9(11) . .
O14 W8 O56 155.4(13) . .
O27 W8 O25 83.7(10) . .
O56 W8 O25 70.5(12) . .
O56 W8 O27 87.0(13) . .
O64 W8 O12 98.2(14) . .
O64 W8 O14 105.6(14) . .
O64 W8 O25 167.5(13) . .
O64 W8 O27 102.9(14) . .
O64 W8 O56 99.0(15) . .
O3 W9 O5 85.7(10) . .
O3 W9 O47 87.4(12) . .
O10 W9 O3 86.5(12) . .
O10 W9 O5 82.6(11) . .
O10 W9 O37 90.5(12) . .
O10 W9 O47 155.1(12) . .
O37 W9 O3 159.0(11) . .
O37 W9 O5 73.4(10) . .
O37 W9 O47 86.7(11) . .
O38 W9 O3 102.1(13) . .
O38 W9 O5 170.5(10) . .
O38 W9 O10 103.3(13) . .
O38 W9 O37 98.8(12) . .
O38 W9 O47 101.6(13) . .
O47 W9 O5 73.0(11) . .
O11 W10 O7 84.3(10) . .
O11 W10 O60 82.8(13) . .
O11 W10 O82 154.6(13) . .
O21 W10 O7 73.3(11) . .
O21 W10 O11 92.1(12) . .
O21 W10 O60 154.9(13) . .
O21 W10 O82 88.1(13) . .
O60 W10 O7 81.8(12) . .
O71 W10 O7 169.8(14) . .
O71 W10 O11 104.2(15) . .
O71 W10 O21 100.5(15) . .
O71 W10 O60 104.6(16) . .
O71 W10 O82 100.7(15) . .
O82 W10 O7 71.4(11) . .
O82 W10 O60 86.2(13) . .
O21 W11 O7 72.0(10) . .
O44 W11 O7 84.2(11) . .
O44 W11 O21 86.2(12) . .
O44 W11 O61 153.0(13) . .
O46 W11 O7 87.9(11) . .
O46 W11 O21 159.9(12) . .
O46 W11 O44 92.4(13) . .
O46 W11 O61 92.5(12) . .
O61 W11 O7 69.4(10) . .
O61 W11 O21 80.2(11) . .
O75 W11 O7 166.7(12) . .
O75 W11 O21 96.8(13) . .
O75 W11 O44 102.6(13) . .
O75 W11 O46 103.1(14) . .
O75 W11 O61 102.1(13) . .
O6 W12 O9 75.2(9) . .
O6 W12 O19 83.6(10) . .
O19 W12 O9 81.5(9) . .
O30 W12 O6 156.6(11) . .
O30 W12 O9 85.1(10) . .
O30 W12 O19 81.1(12) . .
O40 W12 O6 95.4(13) . .
O40 W12 O9 79.3(12) . .
O40 W12 O19 160.3(13) . .
O40 W12 O30 93.1(14) . .
O63 W12 O6 99.4(14) . .
O63 W12 O9 173.9(14) . .
O63 W12 O19 95.4(14) . .
O63 W12 O30 99.7(15) . .
O63 W12 O40 104.2(16) . .
O18 W13 O2 72.7(11) . .
O18 W13 O55 84.5(13) . .
O33 W13 O2 73.7(9) . .
O33 W13 O18 89.9(12) . .
O33 W13 O52 91.6(11) . .
O33 W13 O55 156.1(12) . .
O50 W13 O2 171.2(14) . .
O50 W13 O18 99.1(16) . .
O50 W13 O33 103.6(14) . .
O50 W13 O52 103.9(15) . .
O50 W13 O55 100.2(15) . .
O52 W13 O2 84.7(10) . .
O52 W13 O18 155.9(12) . .
O52 W13 O55 84.5(12) . .
O55 W13 O2 82.4(11) . .
O16 W14 O22 82.2(10) . .
O16 W14 O72 85.0(12) . .
O16 W14 O80 153.5(13) . .
O42 W14 O16 92.9(13) . .
O42 W14 O22 89.2(12) . .
O42 W14 O72 158.3(13) . .
O42 W14 O80 91.6(13) . .
O72 W14 O22 69.1(10) . .
O78 W14 O16 102.9(15) . .
O78 W14 O22 164.7(15) . .
O78 W14 O42 104.8(17) . .
O78 W14 O72 96.7(16) . .
O78 W14 O80 101.2(15) . .
O80 W14 O22 71.7(10) . .
O80 W14 O72 81.2(12) . .
O8 W15 O2 83.0(9) . .
O18 W15 O2 74.9(11) . .
O18 W15 O8 157.6(12) . .
O27 W15 O2 85.9(11) . .
O27 W15 O8 89.9(11) . .
O27 W15 O18 84.9(13) . .
O27 W15 O32 158.3(12) . .
O32 W15 O2 72.5(10) . .
O32 W15 O8 88.4(11) . .
O32 W15 O18 88.5(12) . .
O49 W15 O2 170.4(11) . .
O49 W15 O8 102.4(13) . .
O49 W15 O18 100.0(15) . .
O49 W15 O27 102.0(14) . .
O49 W15 O32 99.5(13) . .
O30 W16 O22 84.6(11) . .
O30 W16 O54 86.4(13) . .
O30 W16 O73 158.7(13) . .
O30 W16 O80 92.6(13) . .
O54 W16 O22 84.5(11) . .
O54 W16 O73 86.7(14) . .
O54 W16 O80 158.2(13) . .
O73 W16 O22 74.7(11) . .
O77 W16 O22 171.0(14) . .
O77 W16 O30 102.5(17) . .
O77 W16 O54 101.3(17) . .
O77 W16 O73 98.7(17) . .
O77 W16 O80 100.2(17) . .
O80 W16 O22 73.7(10) . .
O80 W16 O73 86.4(13) . .
O39 W17 O7 83.0(11) . .
O51 W17 O7 84.4(11) . .
O51 W17 O39 86.9(12) . .
O51 W17 O82 87.0(13) . .
O61 W17 O7 73.1(11) . .
O61 W17 O39 91.6(13) . .
O61 W17 O51 157.5(12) . .
O61 W17 O82 85.8(12) . .
O65 W17 O7 171.0(11) . .
O65 W17 O39 102.7(14) . .
O65 W17 O51 102.7(14) . .
O65 W17 O61 99.5(14) . .
O65 W17 O82 100.1(14) . .
O82 W17 O7 74.6(11) . .
O82 W17 O39 157.2(12) . .
O12 W18 O25 72.8(11) . .
O12 W18 O67 82.4(14) . .
O19 W18 O12 92.6(12) . .
O19 W18 O25 84.2(10) . .
O19 W18 O54 87.8(13) . .
O19 W18 O67 154.5(13) . .
O54 W18 O12 156.7(12) . .
O54 W18 O25 84.1(11) . .
O54 W18 O67 87.2(14) . .
O57 W18 O12 102.0(14) . .
O57 W18 O19 103.4(14) . .
O57 W18 O25 171.2(14) . .
O57 W18 O54 100.5(14) . .
O57 W18 O67 102.1(16) . .
O67 W18 O25 70.5(12) . .
O26 W19 O4 69.9(11) . .
O26 W19 O35 84.0(12) . .
O26 W19 O39 153.2(13) . .
O28 W19 O4 169.9(13) . .
O28 W19 O26 100.4(14) . .
O28 W19 O35 96.0(13) . .
O28 W19 O36 100.8(15) . .
O28 W19 O39 104.0(13) . .
O35 W19 O4 80.6(9) . .
O36 W19 O4 82.8(12) . .
O36 W19 O26 92.5(14) . .
O36 W19 O35 163.2(11) . .
O36 W19 O39 93.5(13) . .
O39 W19 O4 85.0(11) . .
O39 W19 O35 82.8(11) . .
O52 W20 O22 84.9(10) . .
O52 W20 O68 83.7(13) . .
O52 W20 O73 156.8(13) . .
O66 W20 O22 174.0(13) . .
O66 W20 O52 101.0(14) . .
O66 W20 O68 100.7(16) . .
O66 W20 O72 106.5(15) . .
O66 W20 O73 101.4(15) . .
O68 W20 O22 81.2(12) . .
O68 W20 O73 86.2(13) . .
O72 W20 O22 71.8(11) . .
O72 W20 O52 90.9(12) . .
O72 W20 O68 152.8(14) . .
O72 W20 O73 88.5(13) . .
O73 W20 O22 72.9(11) . .
O55 W21 O25 84.0(11) . .
O56 W21 O25 72.5(12) . .
O56 W21 O55 89.8(14) . .
O56 W21 O68 156.0(15) . .
O67 W21 O25 74.0(13) . .
O67 W21 O55 158.0(15) . .
O67 W21 O56 84.6(15) . .
O67 W21 O68 89.7(15) . .
O68 W21 O25 83.5(12) . .
O68 W21 O55 86.7(13) . .
O84 W21 O25 172.1(13) . .
O84 W21 O55 102.1(15) . .
O84 W21 O56 102.3(17) . .
O84 W21 O67 99.8(16) . .
O84 W21 O68 101.7(16) . .
O34 W22 O24 84.7(11) . .
O59 W22 O24 74.0(12) . .
O59 W22 O34 158.6(13) . .
O60 W22 O24 84.0(12) . .
O60 W22 O34 85.6(13) . .
O60 W22 O59 89.9(13) . .
O62 W22 O24 72.3(11) . .
O62 W22 O34 87.9(12) . .
O62 W22 O59 87.7(12) . .
O62 W22 O60 155.9(13) . .
O79 W22 O24 170.9(15) . .
O79 W22 O34 102.9(16) . .
O79 W22 O59 98.4(16) . .
O79 W22 O60 101.2(18) . .
O79 W22 O62 102.8(17) . .
O23 Dy1 O36 74.4(11) . .
O23 Dy1 O81 73.7(11) . .
O23 Dy1 O83 137.1(12) . .
O23 Dy1 O85 136.1(12) . .
O23 Dy1 O89 78.4(11) . .
O29 Dy1 O23 77.1(11) . .
O29 Dy1 O36 122.3(11) . .
O29 Dy1 O81 75.3(11) . .
O29 Dy1 O83 77.7(12) . .
O29 Dy1 O85 146.8(12) . .
O29 Dy1 O89 140.7(11) . .
O36 Dy1 O81 138.1(10) . .
O36 Dy1 O85 76.0(11) . .
O36 Dy1 O89 79.1(10) . .
O46 Dy1 O23 123.1(11) . .
O46 Dy1 O29 75.1(10) . .
O46 Dy1 O36 80.2(10) . .
O46 Dy1 O81 140.8(10) . .
O46 Dy1 O83 82.4(11) . .
O46 Dy1 O85 82.2(11) . .
O46 Dy1 O89 144.1(10) . .
O81 Dy1 O89 68.6(11) . .
O83 Dy1 O36 148.3(11) . .
O83 Dy1 O81 66.6(12) . .
O83 Dy1 O85 75.5(12) . .
O83 Dy1 O89 100.8(12) . .
O85 Dy1 O81 110.8(12) . .
O85 Dy1 O89 64.6(12) . .
O15 Dy2 O40 76.5(11) . .
O15 Dy2 O42 125.2(11) . .
O15 Dy2 O74 72.3(10) . .
O15 Dy2 O86 135.9(12) . .
O15 Dy2 O87 136.0(11) . .
O15 Dy2 O88 79.6(12) . .
O40 Dy2 O74 140.1(11) . .
O40 Dy2 O86 74.7(12) . .
O40 Dy2 O88 80.0(12) . .
O42 Dy2 O40 79.3(11) . .
O42 Dy2 O74 139.6(10) . .
O42 Dy2 O86 80.9(12) . .
O42 Dy2 O88 142.1(12) . .
O43 Dy2 O15 77.8(10) . .
O43 Dy2 O40 121.2(11) . .
O43 Dy2 O42 74.1(10) . .
O43 Dy2 O74 75.5(10) . .
O43 Dy2 O86 146.2(12) . .
O43 Dy2 O87 79.6(12) . .
O43 Dy2 O88 143.5(12) . .
O86 Dy2 O74 112.6(12) . .
O86 Dy2 O88 63.1(13) . .
O87 Dy2 O40 146.9(12) . .
O87 Dy2 O42 83.0(12) . .
O87 Dy2 O74 65.8(11) . .
O87 Dy2 O86 75.0(13) . .
O87 Dy2 O88 97.9(13) . .
O88 Dy2 O74 70.5(11) . .
O4 P1 O5 111.7(15) . .
O4 P1 O7 111.5(16) . .
O4 P1 O24 107.7(15) . .
O7 P1 O5 109.0(13) . .
O7 P1 O24 107.7(16) . .
O24 P1 O5 109.1(16) . .
O2 P2 O9 109.2(15) . .
O2 P2 O25 108.5(15) . .
O9 P2 O25 111.8(14) . .
O22 P2 O2 108.0(13) . .
O22 P2 O9 110.4(15) . .
O22 P2 O25 108.9(15) . .
O76 C1 C2 117(5) . .
O85 C1 C2 120(5) . .
O85 C1 O76 123(5) . .
C1 C2 H2 107.1 . .
C1 C2 C3 108(5) . .
C3 C2 H2 107.1 . .
O89 C2 C1 111(4) . .
O89 C2 H2 107.1 . .
O89 C2 C3 116(4) . .
C2 C3 H3 113.2 . .
C4 C3 C2 104(5) . .
C4 C3 H3 113.2 . .
O74 C3 C2 111(4) . .
O74 C3 H3 113.2 . .
O74 C3 C4 102(4) . .
O69 C4 C3 111(5) . .
O87 C4 C3 129(5) . .
O87 C4 O69 120(5) . .
O1 C5 C6 112(5) . .
O83 C5 C6 127(6) . .
O83 C5 O1 121(6) . .
C5 C6 H6 110.9 . .
C5 C6 C7 109(5) . .
C7 C6 H6 110.9 . .
O81 C6 C5 107(4) . .
O81 C6 H6 110.9 . .
O81 C6 C7 109(4) . .
C6 C7 H7 110.9 . .
C8 C7 C6 112(5) . .
C8 C7 H7 110.9 . .
O88 C7 C6 110(4) . .
O88 C7 H7 110.9 . .
O88 C7 C8 102(4) . .
O86 C8 C7 123(4) . .
O86 C8 O90 117(5) . .
O90 C8 C7 120(5) . .
H9A C9 H9B 109.5 . .
H9A C9 H9C 109.5 . .
H9B C9 H9C 109.5 . .
N1 C9 H9A 109.5 . .
N1 C9 H9B 109.5 . .
N1 C9 H9C 109.5 . .
H10A C10 H10B 109.5 . .
H10A C10 H10C 109.5 . .
H10B C10 H10C 109.5 . .
N1 C10 H10A 109.5 . .
N1 C10 H10B 109.5 . .
N1 C10 H10C 109.5 . .
H11A C11 H11B 109.5 . .
H11A C11 H11C 109.5 . .
H11B C11 H11C 109.5 . .
N1 C11 H11A 109.5 . .
N1 C11 H11B 109.5 . .
N1 C11 H11C 109.5 . .
H12A C12 H12B 109.5 . .
H12A C12 H12C 109.5 . .
H12B C12 H12C 109.5 . .
N1 C12 H12A 109.5 . .
N1 C12 H12B 109.5 . .
N1 C12 H12C 109.5 . .
H13A C13 H13B 109.5 . .
H13A C13 H13C 109.5 . .
H13B C13 H13C 109.5 . .
N2 C13 H13A 109.5 . .
N2 C13 H13B 109.5 . .
N2 C13 H13C 109.5 . .
H14A C14 H14B 109.5 . .
H14A C14 H14C 109.5 . .
H14B C14 H14C 109.5 . .
N2 C14 H14A 109.5 . .
N2 C14 H14B 109.5 . .
N2 C14 H14C 109.5 . .
H15A C15 H15B 109.5 . .
H15A C15 H15C 109.5 . .
H15B C15 H15C 109.5 . .
N2 C15 H15A 109.5 . .
N2 C15 H15B 109.5 . .
N2 C15 H15C 109.5 . .
H16A C16 H16B 109.5 . .
H16A C16 H16C 109.5 . .
H16B C16 H16C 109.5 . .
N2 C16 H16A 109.5 . .
N2 C16 H16B 109.5 . .
N2 C16 H16C 109.5 . .
H17A C17 H17B 109.5 . .
H17A C17 H17C 109.5 . .
H17B C17 H17C 109.5 . .
N3 C17 H17A 109.5 . .
N3 C17 H17B 109.5 . .
N3 C17 H17C 109.5 . .
H18A C18 H18B 109.5 . .
H18A C18 H18C 109.5 . .
H18B C18 H18C 109.5 . .
N3 C18 H18A 109.5 . .
N3 C18 H18B 109.5 . .
N3 C18 H18C 109.5 . .
H19A C19 H19B 109.5 . .
H19A C19 H19C 109.5 . .
H19B C19 H19C 109.5 . .
N3 C19 H19A 109.5 . .
N3 C19 H19B 109.5 . .
N3 C19 H19C 109.5 . .
H20A C20 H20B 109.5 . .
H20A C20 H20C 109.5 . .
H20B C20 H20C 109.5 . .
N3 C20 H20A 109.5 . .
N3 C20 H20B 109.5 . .
N3 C20 H20C 109.5 . .
H21A C21 H21B 109.5 . .
H21A C21 H21C 109.5 . .
H21B C21 H21C 109.5 . .
N4 C21 H21A 109.5 . .
N4 C21 H21B 109.5 . .
N4 C21 H21C 109.5 . .
H22A C22 H22B 109.5 . .
H22A C22 H22C 109.5 . .
H22B C22 H22C 109.5 . .
N4 C22 H22A 109.5 . .
N4 C22 H22B 109.5 . .
N4 C22 H22C 109.5 . .
H23A C23 H23B 109.5 . .
H23A C23 H23C 109.5 . .
H23B C23 H23C 109.5 . .
N4 C23 H23A 109.5 . .
N4 C23 H23B 109.5 . .
N4 C23 H23C 109.5 . .
H24A C24 H24B 109.5 . .
H24A C24 H24C 109.5 . .
H24B C24 H24C 109.5 . .
N4 C24 H24A 109.5 . .
N4 C24 H24B 109.5 . .
N4 C24 H24C 109.5 . .
H25A C25 H25B 109.5 . .
H25A C25 H25C 109.5 . .
H25B C25 H25C 109.5 . .
N5 C25 H25A 109.5 . .
N5 C25 H25B 109.5 . .
N5 C25 H25C 109.5 . .
H26A C26 H26B 109.5 . .
H26A C26 H26C 109.5 . .
H26B C26 H26C 109.5 . .
N5 C26 H26A 109.5 . .
N5 C26 H26B 109.5 . .
N5 C26 H26C 109.5 . .
H27A C27 H27B 109.5 . .
H27A C27 H27C 109.5 . .
H27B C27 H27C 109.5 . .
N5 C27 H27A 109.5 . .
N5 C27 H27B 109.5 . .
N5 C27 H27C 109.5 . .
H28A C28 H28B 109.5 . .
H28A C28 H28C 109.5 . .
H28B C28 H28C 109.5 . .
N5 C28 H28A 109.5 . .
N5 C28 H28B 109.5 . .
N5 C28 H28C 109.5 . .
H29A C29 H29B 109.5 . .
H29A C29 H29C 109.5 . .
H29B C29 H29C 109.5 . .
N6 C29 H29A 109.5 . .
N6 C29 H29B 109.5 . .
N6 C29 H29C 109.5 . .
H30A C30 H30B 109.5 . .
H30A C30 H30C 109.5 . .
H30B C30 H30C 109.5 . .
N6 C30 H30A 109.5 . .
N6 C30 H30B 109.5 . .
N6 C30 H30C 109.5 . .
H31A C31 H31B 109.5 . .
H31A C31 H31C 109.5 . .
H31B C31 H31C 109.5 . .
N6 C31 H31A 109.5 . .
N6 C31 H31B 109.5 . .
N6 C31 H31C 109.5 . .
H32A C32 H32B 109.5 . .
H32A C32 H32C 109.5 . .
H32B C32 H32C 109.5 . .
N6 C32 H32A 109.5 . .
N6 C32 H32B 109.5 . .
N6 C32 H32C 109.5 . .
W5 O2 W13 89.3(7) . .
W15 O2 W5 89.8(8) . .
W15 O2 W13 87.5(8) . .
P2 O2 W5 126.3(15) . .
P2 O2 W13 126.1(14) . .
P2 O2 W15 125.7(12) . .
W1 O3 W9 148.5(16) . .
W4 O4 W19 91.0(9) . .
P1 O4 W4 129.4(16) . .
P1 O4 W19 129.0(16) . .
W7 O5 W2 90.1(7) . .
W7 O5 W9 90.7(8) . .
W9 O5 W2 88.0(8) . .
P1 O5 W2 126.0(15) . .
P1 O5 W7 125.9(16) . .
P1 O5 W9 124.7(13) . .
W12 O6 W6 118.4(11) . .
W11 O7 W10 88.4(8) . .
W17 O7 W10 88.1(8) . .
W17 O7 W11 90.4(9) . .
P1 O7 W10 126.2(16) . .
P1 O7 W11 124.5(16) . .
P1 O7 W17 127.3(13) . .
W6 O8 W15 151.1(15) . .
W6 O9 W12 89.7(9) . .
P2 O9 W6 127.0(15) . .
P2 O9 W12 126.6(15) . .
W9 O10 W4 154.6(17) . .
W2 O11 W10 154.5(16) . .
W8 O12 W18 123.7(16) . .
W8 O14 W6 153.5(13) . .
W6 O15 Dy2 137.1(15) . .
W14 O16 W5 145.6(16) . .
W3 O17 W1 123.2(15) . .
W15 O18 W13 124.6(17) . .
W18 O19 W12 153.0(14) . .
W2 O20 W7 128.0(13) . .
W10 O21 W11 126.3(14) . .
W14 O22 W20 88.8(7) . .
W16 O22 W14 89.6(8) . .
W16 O22 W20 88.0(8) . .
P2 O22 W14 125.4(15) . .
P2 O22 W16 125.8(12) . .
P2 O22 W20 127.2(15) . .
W4 O23 Dy1 138.8(18) . .
W3 O24 W1 88.1(9) . .
W22 O24 W1 89.5(9) . .
W22 O24 W3 89.4(9) . .
P1 O24 W1 124.7(15) . .
P1 O24 W3 124.8(15) . .
P1 O24 W22 128.3(15) . .
W8 O25 W18 89.1(8) . .
W21 O25 W8 90.8(9) . .
W21 O25 W18 90.4(9) . .
P2 O25 W8 124.5(15) . .
P2 O25 W18 123.1(14) . .
P2 O25 W21 127.9(14) . .
W4 O26 W19 126.3(16) . .
W15 O27 W8 145.2(17) . .
W7 O29 Dy1 154.3(17) . .
W16 O30 W12 153.1(18) . .
W15 O32 W5 125.9(14) . .
W13 O33 W5 126.1(12) . .
W22 O34 W2 150.2(17) . .
W3 O35 W19 151.1(12) . .
W19 O36 Dy1 136.0(16) . .
W9 O37 W7 124.5(14) . .
W19 O39 W17 152.9(17) . .
W12 O40 Dy2 138.3(18) . .
W14 O42 Dy2 155.4(17) . .
W5 O43 Dy2 157.8(16) . .
W11 O44 W7 144.8(16) . .
W11 O46 Dy1 156.8(15) . .
W2 O47 W9 127.0(15) . .
W1 O48 W4 152.7(14) . .
W17 O51 W3 148.6(17) . .
W20 O52 W13 153.2(15) . .
W16 O54 W18 147.7(19) . .
W21 O55 W13 150.0(18) . .
W21 O56 W8 126.2(19) . .
W22 O59 W3 124.3(17) . .
W22 O60 W10 152.6(19) . .
W17 O61 W11 127.0(16) . .
W22 O62 W1 127.4(15) . .
W21 O67 W18 125.0(19) . .
W21 O68 W20 152.7(19) . .
W20 O72 W14 130.3(15) . .
W20 O73 W16 124.1(17) . .
C3 O74 Dy2 125(3) . .
W16 O80 W14 125.0(16) . .
C6 O81 Dy1 118(3) . .
W17 O82 W10 125.6(17) . .
C5 O83 Dy1 121(4) . .
C1 O85 Dy1 120(3) . .
C8 O86 Dy2 120(3) . .
C4 O87 Dy2 118(3) . .
C7 O88 Dy2 119(3) . .
C2 O89 Dy1 115(2) . .
C9 N1 C11 109.1(13) . .
C10 N1 C9 109.3(13) . .
C10 N1 C11 109.2(13) . .
C12 N1 C9 109.8(13) . .
C12 N1 C10 109.6(13) . .
C12 N1 C11 109.9(13) . .
C13 N2 C14 109.3(13) . .
C13 N2 C15 109.3(13) . .
C15 N2 C14 108.9(12) . .
C16 N2 C13 109.6(13) . .
C16 N2 C14 110.0(13) . .
C16 N2 C15 109.8(12) . .
C17 N3 C20 108.8(13) . .
C18 N3 C17 109.8(13) . .
C18 N3 C20 109.4(13) . .
C19 N3 C17 109.4(13) . .
C19 N3 C18 109.8(12) . .
C19 N3 C20 109.6(13) . .
C22 N4 C21 108.6(13) . .
C23 N4 C21 109.6(13) . .
C23 N4 C22 109.9(13) . .
C24 N4 C21 109.6(13) . .
C24 N4 C22 109.6(13) . .
C24 N4 C23 109.5(13) . .
C25 N5 C27 109.8(13) . .
C25 N5 C28 109.0(13) . .
C26 N5 C25 109.8(13) . .
C26 N5 C27 109.6(13) . .
C26 N5 C28 109.3(13) . .
C27 N5 C28 109.2(13) . .
C29 N6 C30 109.8(13) . .
C29 N6 C31 109.8(13) . .
C29 N6 C32 109.1(13) . .
C30 N6 C32 109.5(13) . .
C31 N6 C30 109.4(13) . .
C31 N6 C32 109.2(13) . .

loop_
_geom_bond_atom_site_label_1
_geom_bond_atom_site_label_2
_geom_bond_distance
_geom_bond_site_symmetry_2
W1 O3 1.90(3) .
W1 O17 1.98(3) .
W1 O24 2.47(3) .
W1 O45 1.69(3) .
W1 O48 1.79(3) .
W1 O62 1.95(3) .
W2 O5 2.50(3) .
W2 O11 1.90(3) .
W2 O20 1.88(3) .
W2 O34 1.93(3) .
W2 O47 1.89(3) .
W2 O58 1.75(3) .
W3 O17 1.91(3) .
W3 O24 2.46(3) .
W3 O35 1.85(3) .
W3 O51 1.92(3) .
W3 O59 1.97(3) .
W3 O70 1.76(3) .
W4 O4 2.36(3) .
W4 O10 1.97(3) .
W4 O23 1.73(3) .
W4 O26 1.89(3) .
W4 O48 2.08(3) .
W4 O53 1.71(3) .
W5 O2 2.45(2) .
W5 O13 1.72(3) .
W5 O16 1.91(3) .
W5 O32 1.95(3) .
W5 O33 2.11(3) .
W5 O43 1.78(3) .
W6 O6 1.99(2) .
W6 O8 1.92(2) .
W6 O9 2.40(3) .
W6 O14 2.02(3) .
W6 O15 1.80(3) .
W6 O41 1.69(3) .
W7 O5 2.42(3) .
W7 O20 1.99(3) .
W7 O29 1.77(3) .
W7 O31 1.71(3) .
W7 O37 2.01(3) .
W7 O44 1.96(3) .
W8 O12 1.90(3) .
W8 O14 1.84(3) .
W8 O25 2.44(3) .
W8 O27 1.99(3) .
W8 O56 1.96(3) .
W8 O64 1.76(4) .
W9 O3 1.93(3) .
W9 O5 2.42(2) .
W9 O10 1.87(3) .
W9 O37 1.88(3) .
W9 O38 1.68(3) .
W9 O47 1.93(3) .
W10 O7 2.52(3) .
W10 O11 1.92(3) .
W10 O21 1.87(3) .
W10 O60 1.94(3) .
W10 O71 1.68(4) .
W10 O82 1.93(3) .
W11 O7 2.48(3) .
W11 O21 2.03(3) .
W11 O44 1.87(3) .
W11 O46 1.77(3) .
W11 O61 2.00(3) .
W11 O75 1.73(3) .
W12 O6 1.96(2) .
W12 O9 2.41(3) .
W12 O19 2.02(3) .
W12 O30 1.94(3) .
W12 O40 1.73(3) .
W12 O63 1.70(3) .
W13 O2 2.51(2) .
W13 O18 1.94(3) .
W13 O33 1.80(3) .
W13 O50 1.74(4) .
W13 O52 1.93(3) .
W13 O55 1.95(3) .
W14 O16 1.91(3) .
W14 O22 2.48(3) .
W14 O42 1.73(3) .
W14 O72 2.04(3) .
W14 O78 1.66(4) .
W14 O80 1.97(3) .
W15 O2 2.43(2) .
W15 O8 1.95(3) .
W15 O18 1.92(3) .
W15 O27 1.87(3) .
W15 O32 1.92(3) .
W15 O49 1.68(3) .
W16 O22 2.43(2) .
W16 O30 1.90(3) .
W16 O54 1.92(3) .
W16 O73 1.95(3) .
W16 O77 1.63(4) .
W16 O80 1.93(3) .
W17 O7 2.40(2) .
W17 O39 1.93(3) .
W17 O51 1.91(3) .
W17 O61 1.87(3) .
W17 O65 1.74(3) .
W17 O82 1.92(3) .
W18 O12 1.98(3) .
W18 O19 1.85(3) .
W18 O25 2.44(3) .
W18 O54 1.92(3) .
W18 O57 1.70(3) .
W18 O67 2.01(4) .
W19 O4 2.39(3) .
W19 O26 1.90(3) .
W19 O28 1.72(3) .
W19 O35 2.03(3) .
W19 O36 1.73(3) .
W19 O39 1.91(3) .
W20 O22 2.51(3) .
W20 O52 1.89(3) .
W20 O66 1.73(4) .
W20 O68 1.93(3) .
W20 O72 1.81(3) .
W20 O73 1.93(3) .
W21 O25 2.40(3) .
W21 O55 1.90(3) .
W21 O56 1.89(3) .
W21 O67 1.86(3) .
W21 O68 1.90(3) .
W21 O84 1.73(4) .
W22 O24 2.42(3) .
W22 O34 1.92(3) .
W22 O59 1.91(3) .
W22 O60 1.89(3) .
W22 O62 1.89(3) .
W22 O79 1.67(5) .
Dy1 O23 2.36(3) .
Dy1 O29 2.33(3) .
Dy1 O36 2.40(3) .
Dy1 O46 2.32(3) .
Dy1 O81 2.46(3) .
Dy1 O83 2.39(4) .
Dy1 O85 2.44(4) .
Dy1 O89 2.52(3) .
Dy2 O15 2.31(3) .
Dy2 O40 2.37(3) .
Dy2 O42 2.36(3) .
Dy2 O43 2.29(3) .
Dy2 O74 2.46(3) .
Dy2 O86 2.42(4) .
Dy2 O87 2.31(4) .
Dy2 O88 2.43(4) .
P1 O4 1.52(3) .
P1 O5 1.55(2) .
P1 O7 1.53(3) .
P1 O24 1.54(3) .
P2 O2 1.54(2) .
P2 O9 1.54(3) .
P2 O22 1.52(2) .
P2 O25 1.56(3) .
C1 C2 1.50(4) .
C1 O76 1.27(6) .
C1 O85 1.23(5) .
C2 H2 0.9800 .
C2 C3 1.51(4) .
C2 O89 1.43(6) .
C3 H3 0.9800 .
C3 C4 1.51(4) .
C3 O74 1.35(5) .
C4 O69 1.302(13) .
C4 O87 1.26(6) .
C5 C6 1.53(4) .
C5 O1 1.32(6) .
C5 O83 1.13(6) .
C6 H6 0.9800 .
C6 C7 1.55(4) .
C6 O81 1.44(6) .
C7 H7 0.9800 .
C7 C8 1.54(4) .
C7 O88 1.47(6) .
C8 O86 1.19(5) .
C8 O90 1.301(13) .
C9 H9A 0.9600 .
C9 H9B 0.9600 .
C9 H9C 0.9600 .
C9 N1 1.471(13) .
C10 H10A 0.9600 .
C10 H10B 0.9600 .
C10 H10C 0.9600 .
C10 N1 1.471(13) .
C11 H11A 0.9600 .
C11 H11B 0.9600 .
C11 H11C 0.9600 .
C11 N1 1.471(13) .
C12 H12A 0.9600 .
C12 H12B 0.9600 .
C12 H12C 0.9600 .
C12 N1 1.466(13) .
C13 H13A 0.9600 .
C13 H13B 0.9600 .
C13 H13C 0.9600 .
C13 N2 1.466(13) .
C14 H14A 0.9600 .
C14 H14B 0.9600 .
C14 H14C 0.9600 .
C14 N2 1.472(9) .
C15 H15A 0.9600 .
C15 H15B 0.9600 .
C15 H15C 0.9600 .
C15 N2 1.470(9) .
C16 H16A 0.9600 .
C16 H16B 0.9600 .
C16 H16C 0.9600 .
C16 N2 1.466(13) .
C17 H17A 0.9600 .
C17 H17B 0.9600 .
C17 H17C 0.9600 .
C17 N3 1.470(9) .
C18 H18A 0.9600 .
C18 H18B 0.9600 .
C18 H18C 0.9600 .
C18 N3 1.467(13) .
C19 H19A 0.9600 .
C19 H19B 0.9600 .
C19 H19C 0.9600 .
C19 N3 1.464(13) .
C20 H20A 0.9600 .
C20 H20B 0.9600 .
C20 H20C 0.9600 .
C20 N3 1.471(9) .
C21 H21A 0.9600 .
C21 H21B 0.9600 .
C21 H21C 0.9600 .
C21 N4 1.468(13) .
C22 H22A 0.9600 .
C22 H22B 0.9600 .
C22 H22C 0.9600 .
C22 N4 1.467(13) .
C23 H23A 0.9600 .
C23 H23B 0.9600 .
C23 H23C 0.9600 .
C23 N4 1.465(13) .
C24 H24A 0.9600 .
C24 H24B 0.9600 .
C24 H24C 0.9600 .
C24 N4 1.464(13) .
C25 H25A 0.9600 .
C25 H25B 0.9600 .
C25 H25C 0.9600 .
C25 N5 1.469(13) .
C26 H26A 0.9600 .
C26 H26B 0.9600 .
C26 H26C 0.9600 .
C26 N5 1.468(13) .
C27 H27A 0.9600 .
C27 H27B 0.9600 .
C27 H27C 0.9600 .
C27 N5 1.470(13) .
C28 H28A 0.9600 .
C28 H28B 0.9600 .
C28 H28C 0.9600 .
C28 N5 1.473(13) .
C29 H29A 0.9600 .
C29 H29B 0.9600 .
C29 H29C 0.9600 .
C29 N6 1.466(13) .
C30 H30A 0.9600 .
C30 H30B 0.9600 .
C30 H30C 0.9600 .
C30 N6 1.468(13) .
C31 H31A 0.9600 .
C31 H31B 0.9600 .
C31 H31C 0.9600 .
C31 N6 1.468(13) .
C32 H32A 0.9600 .
C32 H32B 0.9600 .
C32 H32C 0.9600 .
C32 N6 1.471(13) .
